data_2218948
loop_
_publ_author_name
'Fun, Hoong-Kun'
'Jebas, Samuel Robinson'
'Patil, P. S.'
'Kalluraya, B.'
'Muralidharan, A.'

_publ_section_title
4-(4-Bromobenzylideneamino)-3-{1-[4-(2-methylpropyl)phenyl]ethyl}-1-(morpholinomethyl)-1<i>H</i>-1,2,4-triazole-5(4<i>H</i>)-thione
_journal_coeditor_code CI2634
_journal_issue 8
_journal_name_full 'Acta Crystallographica Section E'
_journal_page_first o1570
_journal_page_last o1571
_journal_paper_doi 10.1107/S160053680802254X
_journal_volume 64
_journal_year 2008
_chemical_formula_iupac 'C26 H32 Br N5 O S'
_chemical_formula_moiety 'C26 H32 Br N5 O S'
_chemical_formula_sum 'C26 H32 Br N5 O S'
_chemical_formula_weight 542.54
_chemical_name_common
;
4-(4-Bromobenzylideneamino)-3-{1-[4-(2-methylpropyl)phenyl]ethyl}-1-
(morpholinomethyl)-1<i>H</i>-1,2,4-triazole-5(4H)-thione
;
_chemical_name_systematic ?
_space_group_IT_number 2
_symmetry_cell_setting triclinic
_symmetry_space_group_name_Hall '-P 1'
_symmetry_space_group_name_H-M 'P -1'
_atom_sites_solution_hydrogens geom
_atom_sites_solution_primary direct
_atom_sites_solution_secondary difmap
_audit_creation_method SHELXL-97
_cell_angle_alpha 64.1680(10)
_cell_angle_beta 79.7730(10)
_cell_angle_gamma 78.8160(10)
_cell_formula_units_Z 4
_cell_length_a 10.13810(10)
_cell_length_b 17.0356(2)
_cell_length_c 17.2077(2)
_cell_measurement_reflns_used 9909
_cell_measurement_temperature 100.00(10)
_cell_measurement_theta_max 29.60
_cell_measurement_theta_min 2.24
_cell_volume 2609.55(6)
_computing_cell_refinement 'APEX2 (Bruker, 2005)'
_computing_data_collection 'APEX2 (Bruker, 2005)'
_computing_data_reduction 'SAINT (Bruker, 2005)'
_computing_molecular_graphics 'SHELXTL (Sheldrick, 2008)'
_computing_publication_material
;
SHELXTL (Sheldrick, 2008) and PLATON (Spek, 2003)
;
_computing_structure_refinement 'SHELXTL (Sheldrick, 2008)'
_computing_structure_solution 'SHELXTL (Sheldrick, 2008)'
_diffrn_ambient_temperature 100.00(10)
_diffrn_measured_fraction_theta_full 0.994
_diffrn_measured_fraction_theta_max 0.994
_diffrn_measurement_device_type 'Bruker SMART APEXII CCD area-detector'
_diffrn_measurement_method '\f and \w'
_diffrn_radiation_monochromator graphite
_diffrn_radiation_source 'fine-focus sealed tube'
_diffrn_radiation_type MoK\a
_diffrn_radiation_wavelength 0.71073
_diffrn_reflns_av_R_equivalents 0.0441
_diffrn_reflns_av_sigmaI/netI 0.0467
_diffrn_reflns_limit_h_max 14
_diffrn_reflns_limit_h_min -15
_diffrn_reflns_limit_k_max 25
_diffrn_reflns_limit_k_min -25
_diffrn_reflns_limit_l_max 25
_diffrn_reflns_limit_l_min -26
_diffrn_reflns_number 89536
_diffrn_reflns_theta_full 32.50
_diffrn_reflns_theta_max 32.50
_diffrn_reflns_theta_min 1.32
_diffrn_standards_number 0
_exptl_absorpt_coefficient_mu 1.683
_exptl_absorpt_correction_T_max 0.6391
_exptl_absorpt_correction_T_min 0.5225
_exptl_absorpt_correction_type multi-scan
_exptl_absorpt_process_details '(SADABS; Bruker, 2005)'
_exptl_crystal_colour colourless
_exptl_crystal_density_diffrn 1.381
_exptl_crystal_density_method 'not measured'
_exptl_crystal_description Block
_exptl_crystal_F_000 1128
_exptl_crystal_size_max 0.447
_exptl_crystal_size_mid 0.344
_exptl_crystal_size_min 0.263
_refine_diff_density_max 1.327
_refine_diff_density_min -0.842
_refine_ls_extinction_method none
_refine_ls_goodness_of_fit_ref 1.019
_refine_ls_hydrogen_treatment constr
_refine_ls_matrix_type full
_refine_ls_number_parameters 619
_refine_ls_number_reflns 18804
_refine_ls_number_restraints 0
_refine_ls_restrained_S_all 1.019
_refine_ls_R_factor_all 0.0720
_refine_ls_R_factor_gt 0.0393
_refine_ls_shift/su_max 0.001
_refine_ls_shift/su_max_lt 0.002
_refine_ls_shift/su_mean 0.000
_refine_ls_structure_factor_coef Fsqd
_refine_ls_weighting_details 'calc w=1/[\s^2^(Fo^2^)+(0.038P)^2^+1.3091P] where P=(Fo^2^+2Fc^2^)/3'
_refine_ls_weighting_scheme calc
_refine_ls_wR_factor_gt 0.0822
_refine_ls_wR_factor_ref 0.0971
_reflns_number_gt 13217
_reflns_number_total 18804
_reflns_threshold_expression I>2\s(I)
_cod_data_source_file ci2634.cif
_cod_data_source_block I
_cod_database_code 2218948
_cod_database_fobs_code 2218948

loop_
_symmetry_equiv_pos_as_xyz
'x, y, z'
'-x, -y, -z'

loop_
_atom_site_type_symbol
_atom_site_label
_atom_site_fract_x
_atom_site_fract_y
_atom_site_fract_z
_atom_site_U_iso_or_equiv
_atom_site_adp_type
_atom_site_calc_flag
_atom_site_refinement_flags
_atom_site_occupancy
Br Br1A 1.463972(19) -0.136890(12) -0.024526(12) 0.02730(5) Uani d . 1
S S1A 0.72929(5) 0.25031(3) -0.21857(3) 0.02396(9) Uani d . 1
O O1A 0.19942(14) 0.30933(10) -0.05409(9) 0.0338(3) Uani d . 1
N N1A 0.94677(15) 0.20300(9) -0.06764(9) 0.0216(3) Uani d . 1
N N2A 0.83105(14) 0.26411(9) -0.08571(9) 0.0195(3) Uani d . 1
N N3A 0.65694(15) 0.35672(9) -0.13441(9) 0.0201(3) Uani d . 1
N N4A 0.69613(15) 0.37728(9) -0.07311(9) 0.0217(3) Uani d . 1
N N5A 0.41603(15) 0.40103(9) -0.15946(9) 0.0220(3) Uani d . 1
C C1A 1.18024(19) 0.07350(12) -0.02429(11) 0.0256(4) Uani d . 1
H H1AA 1.1651 0.1122 0.0023 0.031 Uiso calc R 1
C C2A 1.29078(19) 0.00937(13) -0.00761(11) 0.0266(4) Uani d . 1
H H2AA 1.3498 0.0041 0.0306 0.032 Uiso calc R 1
C C3A 1.31323(18) -0.04743(11) -0.04847(11) 0.0216(3) Uani d . 1
C C4A 1.22709(19) -0.04131(11) -0.10530(11) 0.0231(3) Uani d . 1
H H4AA 1.2435 -0.0796 -0.1324 0.028 Uiso calc R 1
C C5A 1.11568(18) 0.02303(11) -0.12113(11) 0.0235(3) Uani d . 1
H H5AA 1.0567 0.0277 -0.1591 0.028 Uiso calc R 1
C C6A 1.09067(18) 0.08075(11) -0.08100(11) 0.0210(3) Uani d . 1
C C7A 0.96930(18) 0.14595(11) -0.09930(11) 0.0231(3) Uani d . 1
H H7AA 0.9088 0.1457 -0.1340 0.028 Uiso calc R 1
C C8A 0.73866(17) 0.28902(11) -0.14594(10) 0.0196(3) Uani d . 1
C C9A 0.55336(18) 0.41834(11) -0.18951(11) 0.0231(3) Uani d . 1
H H9AA 0.5592 0.4770 -0.1958 0.028 Uiso calc R 1
H H9AB 0.5749 0.4184 -0.2468 0.028 Uiso calc R 1
C C10A 0.38410(18) 0.32459(11) -0.16766(11) 0.0229(3) Uani d . 1
H H10A 0.4380 0.2717 -0.1314 0.028 Uiso calc R 1
H H10B 0.4062 0.3317 -0.2274 0.028 Uiso calc R 1
C C11A 0.23609(19) 0.31572(13) -0.14053(12) 0.0281(4) Uani d . 1
H H11A 0.1826 0.3664 -0.1801 0.034 Uiso calc R 1
H H11B 0.2168 0.2636 -0.1436 0.034 Uiso calc R 1
C C12A 0.2238(2) 0.38716(15) -0.05031(14) 0.0332(4) Uani d . 1
H H12A 0.1942 0.3845 0.0075 0.040 Uiso calc R 1
H H12B 0.1723 0.4380 -0.0911 0.040 Uiso calc R 1
C C13A 0.37267(19) 0.39652(13) -0.07209(12) 0.0268(4) Uani d . 1
H H13A 0.3886 0.4495 -0.0693 0.032 Uiso calc R 1
H H13B 0.4242 0.3466 -0.0304 0.032 Uiso calc R 1
C C14A 0.80121(18) 0.32077(11) -0.04479(11) 0.0207(3) Uani d . 1
C C15A 0.88283(18) 0.31567(11) 0.02201(11) 0.0221(3) Uani d . 1
H H15A 0.9783 0.3022 0.0034 0.027 Uiso calc R 1
C C16A 0.84828(17) 0.24255(11) 0.11050(11) 0.0210(3) Uani d . 1
C C17A 0.94838(18) 0.17541(13) 0.15147(12) 0.0248(4) Uani d . 1
H H17A 1.0356 0.1739 0.1235 0.030 Uiso calc R 1
C C18A 0.91887(19) 0.11064(13) 0.23385(12) 0.0263(4) Uani d . 1
H H18A 0.9871 0.0663 0.2602 0.032 Uiso calc R 1
C C19A 0.79030(19) 0.11052(12) 0.27771(11) 0.0240(3) Uani d . 1
C C20A 0.68960(18) 0.17745(12) 0.23622(11) 0.0235(3) Uani d . 1
H H20A 0.6024 0.1788 0.2642 0.028 Uiso calc R 1
C C21A 0.71812(18) 0.24208(12) 0.15355(12) 0.0231(3) Uani d . 1
H H21A 0.6494 0.2856 0.1266 0.028 Uiso calc R 1
C C22A 0.7604(2) 0.04019(13) 0.36753(12) 0.0316(4) Uani d . 1
H H22A 0.7927 -0.0169 0.3667 0.038 Uiso calc R 1
H H22B 0.6632 0.0437 0.3823 0.038 Uiso calc R 1
C C23A 0.8239(2) 0.04639(17) 0.43828(13) 0.0390(5) Uani d . 1
H H23A 0.9221 0.0418 0.4230 0.047 Uiso calc R 1
C C24A 0.7948(3) -0.0314(2) 0.52512(14) 0.0553(7) Uani d . 1
H H24A 0.8314 -0.0258 0.5699 0.083 Uiso calc R 1
H H24B 0.8358 -0.0854 0.5209 0.083 Uiso calc R 1
H H24C 0.6989 -0.0319 0.5389 0.083 Uiso calc R 1
C C25A 0.7781(3) 0.13307(19) 0.44434(17) 0.0565(7) Uani d . 1
H H25A 0.8002 0.1801 0.3893 0.085 Uiso calc R 1
H H25B 0.8226 0.1353 0.4880 0.085 Uiso calc R 1
H H25C 0.6820 0.1392 0.4596 0.085 Uiso calc R 1
C C26A 0.8647(2) 0.40454(12) 0.02743(13) 0.0291(4) Uani d . 1
H H26A 0.8920 0.4488 -0.0283 0.044 Uiso calc R 1
H H26B 0.9192 0.4006 0.0696 0.044 Uiso calc R 1
H H26C 0.7714 0.4200 0.0444 0.044 Uiso calc R 1
Br Br1B 0.48478(3) 0.645886(13) 0.647264(13) 0.03762(6) Uani d . 1
S S1B 0.08036(5) 0.55979(3) 0.28269(3) 0.02256(9) Uani d . 1
O O1B 0.35396(15) 0.25009(11) 0.22342(11) 0.0440(4) Uani d . 1
N N1B 0.13059(14) 0.44610(9) 0.49490(9) 0.0176(3) Uani d . 1
N N2B 0.07466(14) 0.41862(9) 0.44400(8) 0.0166(3) Uani d . 1
N N3B 0.00212(14) 0.39715(9) 0.34664(8) 0.0180(3) Uani d . 1
N N4B -0.01975(14) 0.32382(9) 0.42336(9) 0.0190(3) Uani d . 1
N N5B 0.09910(15) 0.35433(10) 0.22751(9) 0.0219(3) Uani d . 1
C C1B 0.36569(18) 0.59648(11) 0.45716(11) 0.0233(3) Uani d . 1
H H1BA 0.3785 0.6186 0.3969 0.028 Uiso calc R 1
C C2B 0.42654(19) 0.63059(11) 0.49939(11) 0.0256(4) Uani d . 1
H H2BA 0.4802 0.6753 0.4681 0.031 Uiso calc R 1
C C3B 0.40603(18) 0.59695(11) 0.58892(11) 0.0227(3) Uani d . 1
C C4B 0.32932(17) 0.52864(11) 0.63734(11) 0.0212(3) Uani d . 1
H H4BA 0.3185 0.5060 0.6976 0.025 Uiso calc R 1
C C5B 0.26936(17) 0.49485(11) 0.59445(10) 0.0192(3) Uani d . 1
H H5BA 0.2181 0.4489 0.6261 0.023 Uiso calc R 1
C C6B 0.28537(17) 0.52939(11) 0.50386(10) 0.0183(3) Uani d . 1
C C7B 0.22076(17) 0.49746(11) 0.45565(11) 0.0200(3) Uani d . 1
H H7BA 0.2453 0.5145 0.3964 0.024 Uiso calc R 1
C C8B 0.05586(16) 0.45842(11) 0.35662(10) 0.0178(3) Uani d . 1
C C9B -0.01500(17) 0.39801(11) 0.26330(10) 0.0206(3) Uani d . 1
H H9BA -0.0941 0.3701 0.2710 0.025 Uiso calc R 1
H H9BB -0.0323 0.4587 0.2217 0.025 Uiso calc R 1
C C10B 0.1158(2) 0.25835(12) 0.27558(13) 0.0304(4) Uani d . 1
H H10C 0.0330 0.2359 0.2791 0.036 Uiso calc R 1
H H10D 0.1354 0.2424 0.3342 0.036 Uiso calc R 1
C C11B 0.2306(2) 0.21881(15) 0.22926(16) 0.0406(5) Uani d . 1
H H11C 0.2414 0.1552 0.2603 0.049 Uiso calc R 1
H H11D 0.2092 0.2337 0.1713 0.049 Uiso calc R 1
C C12B 0.3396(2) 0.34296(16) 0.17616(14) 0.0368(5) Uani d . 1
H H12C 0.3220 0.3580 0.1174 0.044 Uiso calc R 1
H H12D 0.4235 0.3641 0.1729 0.044 Uiso calc R 1
C C13B 0.22578(18) 0.38805(13) 0.21804(12) 0.0258(4) Uani d . 1
H H13C 0.2472 0.3780 0.2747 0.031 Uiso calc R 1
H H13D 0.2157 0.4510 0.1826 0.031 Uiso calc R 1
C C14B 0.02267(16) 0.33944(10) 0.48161(10) 0.0172(3) Uani d . 1
C C15B 0.01969(17) 0.28116(10) 0.57663(10) 0.0182(3) Uani d . 1
H H15B -0.0241 0.3166 0.6085 0.022 Uiso calc R 1
C C16B 0.16129(17) 0.24513(10) 0.60310(10) 0.0175(3) Uani d . 1
C C17B 0.26067(18) 0.21508(11) 0.55173(11) 0.0213(3) Uani d . 1
H H17B 0.2406 0.2185 0.4996 0.026 Uiso calc R 1
C C18B 0.38945(18) 0.18011(11) 0.57731(11) 0.0224(3) Uani d . 1
H H18B 0.4543 0.1604 0.5419 0.027 Uiso calc R 1
C C19B 0.42331(17) 0.17395(10) 0.65474(10) 0.0198(3) Uani d . 1
C C20B 0.32294(19) 0.20293(11) 0.70662(11) 0.0234(3) Uani d . 1
H H20B 0.3426 0.1986 0.7592 0.028 Uiso calc R 1
C C21B 0.19414(19) 0.23818(11) 0.68119(11) 0.0231(3) Uani d . 1
H H21B 0.1290 0.2574 0.7168 0.028 Uiso calc R 1
C C22B 0.56389(17) 0.13790(11) 0.68160(11) 0.0220(3) Uani d . 1
H H22C 0.5943 0.1779 0.6990 0.026 Uiso calc R 1
H H22D 0.6242 0.1359 0.6318 0.026 Uiso calc R 1
C C23B 0.57477(17) 0.04546(11) 0.75647(11) 0.0195(3) Uani d . 1
H H23B 0.5192 0.0490 0.8079 0.023 Uiso calc R 1
C C24B 0.52154(19) -0.01900(11) 0.73412(12) 0.0254(4) Uani d . 1
H H24D 0.5318 -0.0765 0.7808 0.038 Uiso calc R 1
H H24E 0.5716 -0.0208 0.6819 0.038 Uiso calc R 1
H H24F 0.4276 -0.0003 0.7255 0.038 Uiso calc R 1
C C25B 0.72130(19) 0.01507(12) 0.77739(12) 0.0267(4) Uani d . 1
H H25D 0.7277 -0.0423 0.8246 0.040 Uiso calc R 1
H H25E 0.7505 0.0558 0.7934 0.040 Uiso calc R 1
H H25F 0.7778 0.0126 0.7272 0.040 Uiso calc R 1
C C26B -0.06443(18) 0.20662(11) 0.60044(11) 0.0236(3) Uani d . 1
H H26D -0.1538 0.2312 0.5835 0.035 Uiso calc R 1
H H26E -0.0698 0.1717 0.6620 0.035 Uiso calc R 1
H H26F -0.0224 0.1703 0.5708 0.035 Uiso calc R 1

loop_
_atom_site_aniso_label
_atom_site_aniso_U_11
_atom_site_aniso_U_22
_atom_site_aniso_U_33
_atom_site_aniso_U_12
_atom_site_aniso_U_13
_atom_site_aniso_U_23
Br1A 0.02633(10) 0.02249(9) 0.02637(9) 0.00006(7) -0.00519(7) -0.00446(7)
S1A 0.0275(2) 0.0264(2) 0.0216(2) -0.00191(17) -0.00418(16) -0.01344(17)
O1A 0.0275(7) 0.0451(8) 0.0330(7) -0.0110(6) 0.0043(6) -0.0203(6)
N1A 0.0193(7) 0.0218(7) 0.0243(7) -0.0027(5) -0.0016(5) -0.0103(6)
N2A 0.0193(7) 0.0206(7) 0.0214(7) -0.0046(5) -0.0002(5) -0.0113(5)
N3A 0.0212(7) 0.0204(7) 0.0199(6) -0.0037(5) -0.0009(5) -0.0095(5)
N4A 0.0232(7) 0.0220(7) 0.0227(7) -0.0058(6) 0.0005(5) -0.0118(6)
N5A 0.0237(8) 0.0210(7) 0.0206(7) -0.0010(6) -0.0028(5) -0.0085(6)
C1A 0.0271(9) 0.0290(9) 0.0259(9) -0.0028(7) -0.0024(7) -0.0167(7)
C2A 0.0256(9) 0.0331(10) 0.0229(8) -0.0054(7) -0.0045(7) -0.0119(7)
C3A 0.0225(8) 0.0184(8) 0.0200(8) -0.0031(6) -0.0016(6) -0.0043(6)
C4A 0.0269(9) 0.0192(8) 0.0253(8) -0.0028(7) -0.0042(7) -0.0106(7)
C5A 0.0246(9) 0.0239(8) 0.0257(8) -0.0029(7) -0.0062(7) -0.0125(7)
C6A 0.0217(8) 0.0195(8) 0.0213(8) -0.0047(6) -0.0010(6) -0.0078(6)
C7A 0.0227(9) 0.0235(8) 0.0257(8) -0.0050(7) -0.0029(6) -0.0118(7)
C8A 0.0211(8) 0.0194(8) 0.0165(7) -0.0063(6) 0.0006(6) -0.0054(6)
C9A 0.0257(9) 0.0179(8) 0.0215(8) -0.0029(7) -0.0022(6) -0.0046(6)
C10A 0.0240(9) 0.0213(8) 0.0219(8) -0.0004(7) -0.0042(6) -0.0078(7)
C11A 0.0242(9) 0.0336(10) 0.0290(9) -0.0027(7) -0.0035(7) -0.0155(8)
C12A 0.0237(10) 0.0465(12) 0.0350(10) 0.0008(8) -0.0013(8) -0.0248(9)
C13A 0.0241(9) 0.0321(10) 0.0273(9) 0.0002(7) -0.0031(7) -0.0167(8)
C14A 0.0224(8) 0.0197(8) 0.0222(8) -0.0066(6) 0.0019(6) -0.0109(6)
C15A 0.0184(8) 0.0259(9) 0.0276(8) -0.0038(6) -0.0013(6) -0.0162(7)
C16A 0.0192(8) 0.0252(8) 0.0257(8) -0.0033(6) -0.0025(6) -0.0168(7)
C17A 0.0154(8) 0.0361(10) 0.0315(9) 0.0002(7) -0.0041(7) -0.0228(8)
C18A 0.0234(9) 0.0312(10) 0.0300(9) 0.0048(7) -0.0114(7) -0.0181(8)
C19A 0.0266(9) 0.0266(9) 0.0248(8) -0.0023(7) -0.0067(7) -0.0153(7)
C20A 0.0187(8) 0.0290(9) 0.0284(9) -0.0037(7) -0.0003(6) -0.0174(7)
C21A 0.0189(8) 0.0238(8) 0.0293(9) 0.0015(6) -0.0042(6) -0.0147(7)
C22A 0.0373(11) 0.0333(10) 0.0267(9) -0.0062(8) -0.0083(8) -0.0123(8)
C23A 0.0300(11) 0.0637(15) 0.0280(10) -0.0085(10) -0.0037(8) -0.0222(10)
C24A 0.0545(16) 0.080(2) 0.0273(11) -0.0111(14) -0.0072(10) -0.0161(12)
C25A 0.0701(19) 0.0764(19) 0.0456(14) -0.0289(15) 0.0060(12) -0.0427(14)
C26A 0.0287(10) 0.0284(9) 0.0376(10) -0.0061(8) -0.0023(8) -0.0198(8)
Br1B 0.06026(15) 0.02600(10) 0.03119(10) -0.01396(9) -0.02188(9) -0.00635(8)
S1B 0.0235(2) 0.01844(19) 0.02141(19) -0.00316(16) -0.00178(15) -0.00441(15)
O1B 0.0279(8) 0.0540(10) 0.0624(10) 0.0112(7) -0.0086(7) -0.0409(9)
N1B 0.0166(7) 0.0163(6) 0.0215(6) 0.0002(5) -0.0045(5) -0.0092(5)
N2B 0.0168(7) 0.0155(6) 0.0179(6) -0.0016(5) -0.0018(5) -0.0074(5)
N3B 0.0181(7) 0.0175(6) 0.0179(6) -0.0006(5) -0.0027(5) -0.0072(5)
N4B 0.0183(7) 0.0177(6) 0.0205(6) -0.0011(5) -0.0024(5) -0.0080(5)
N5B 0.0194(7) 0.0267(7) 0.0236(7) -0.0007(6) -0.0032(5) -0.0146(6)
C1B 0.0248(9) 0.0233(8) 0.0197(8) -0.0062(7) -0.0030(6) -0.0054(7)
C2B 0.0301(10) 0.0198(8) 0.0249(8) -0.0090(7) -0.0077(7) -0.0033(7)
C3B 0.0256(9) 0.0190(8) 0.0252(8) -0.0015(6) -0.0104(7) -0.0084(7)
C4B 0.0212(8) 0.0213(8) 0.0195(7) 0.0000(6) -0.0047(6) -0.0073(6)
C5B 0.0178(8) 0.0177(7) 0.0201(7) -0.0008(6) -0.0018(6) -0.0067(6)
C6B 0.0172(8) 0.0178(7) 0.0197(7) -0.0008(6) -0.0026(6) -0.0079(6)
C7B 0.0187(8) 0.0229(8) 0.0199(7) -0.0025(6) -0.0010(6) -0.0109(6)
C8B 0.0135(7) 0.0193(7) 0.0197(7) 0.0011(6) -0.0014(5) -0.0087(6)
C9B 0.0178(8) 0.0261(8) 0.0200(7) 0.0006(6) -0.0062(6) -0.0113(7)
C10B 0.0319(10) 0.0268(9) 0.0360(10) 0.0005(8) -0.0028(8) -0.0184(8)
C11B 0.0349(12) 0.0411(12) 0.0560(14) 0.0033(9) -0.0026(10) -0.0337(11)
C12B 0.0234(10) 0.0574(14) 0.0424(11) -0.0027(9) 0.0007(8) -0.0352(11)
C13B 0.0202(9) 0.0329(10) 0.0279(9) -0.0026(7) -0.0010(7) -0.0169(8)
C14B 0.0148(7) 0.0152(7) 0.0209(7) 0.0004(6) -0.0008(6) -0.0082(6)
C15B 0.0177(8) 0.0170(7) 0.0187(7) -0.0021(6) 0.0002(6) -0.0072(6)
C16B 0.0192(8) 0.0132(7) 0.0185(7) -0.0023(6) -0.0020(6) -0.0051(6)
C17B 0.0213(8) 0.0234(8) 0.0200(8) -0.0001(6) -0.0030(6) -0.0105(6)
C18B 0.0186(8) 0.0252(9) 0.0221(8) -0.0008(6) 0.0006(6) -0.0105(7)
C19B 0.0215(8) 0.0147(7) 0.0209(7) -0.0050(6) -0.0029(6) -0.0039(6)
C20B 0.0291(9) 0.0222(8) 0.0205(8) 0.0006(7) -0.0071(7) -0.0103(7)
C21B 0.0267(9) 0.0228(8) 0.0194(8) 0.0005(7) -0.0009(6) -0.0106(7)
C22B 0.0196(8) 0.0206(8) 0.0244(8) -0.0048(6) -0.0042(6) -0.0065(7)
C23B 0.0172(8) 0.0201(8) 0.0205(7) -0.0007(6) -0.0036(6) -0.0080(6)
C24B 0.0262(9) 0.0206(8) 0.0294(9) -0.0028(7) -0.0059(7) -0.0095(7)
C25B 0.0225(9) 0.0279(9) 0.0289(9) 0.0011(7) -0.0076(7) -0.0110(7)
C26B 0.0227(9) 0.0223(8) 0.0248(8) -0.0063(7) -0.0001(6) -0.0083(7)

loop_
_atom_type_symbol
_atom_type_description
_atom_type_scat_dispersion_real
_atom_type_scat_dispersion_imag
_atom_type_scat_source
C C 0.0033 0.0016 'International Tables Vol C Tables 4.2.6.8 and 6.1.1.4'
H H 0.0000 0.0000 'International Tables Vol C Tables 4.2.6.8 and 6.1.1.4'
N N 0.0061 0.0033 'International Tables Vol C Tables 4.2.6.8 and 6.1.1.4'
O O 0.0106 0.0060 'International Tables Vol C Tables 4.2.6.8 and 6.1.1.4'
S S 0.1246 0.1234 'International Tables Vol C Tables 4.2.6.8 and 6.1.1.4'
Br Br -0.2901 2.4595 'International Tables Vol C Tables 4.2.6.8 and 6.1.1.4'

loop_
_geom_angle_atom_site_label_1
_geom_angle_atom_site_label_2
_geom_angle_atom_site_label_3
_geom_angle
C12A O1A C11A 109.42(15)
C7A N1A N2A 118.96(15)
C14A N2A N1A 118.48(14)
C14A N2A C8A 108.24(14)
N1A N2A C8A 132.91(14)
C8A N3A N4A 113.15(14)
C8A N3A C9A 127.36(14)
N4A N3A C9A 118.31(14)
C14A N4A N3A 105.00(13)
C9A N5A C13A 113.45(14)
C9A N5A C10A 114.09(14)
C13A N5A C10A 111.22(14)
C2A C1A C6A 120.34(16)
C2A C1A H1AA 119.8
C6A C1A H1AA 119.8
C1A C2A C3A 119.29(17)
C1A C2A H2AA 120.4
C3A C2A H2AA 120.4
C4A C3A C2A 121.59(17)
C4A C3A Br1A 118.94(13)
C2A C3A Br1A 119.46(13)
C3A C4A C5A 118.64(16)
C3A C4A H4AA 120.7
C5A C4A H4AA 120.7
C4A C5A C6A 120.98(16)
C4A C5A H5AA 119.5
C6A C5A H5AA 119.5
C5A C6A C1A 119.16(16)
C5A C6A C7A 118.04(15)
C1A C6A C7A 122.80(16)
N1A C7A C6A 119.92(16)
N1A C7A H7AA 120.0
C6A C7A H7AA 120.0
N3A C8A N2A 102.82(14)
N3A C8A S1A 126.71(13)
N2A C8A S1A 130.43(13)
N5A C9A N3A 116.28(14)
N5A C9A H9AA 108.2
N3A C9A H9AA 108.2
N5A C9A H9AB 108.2
N3A C9A H9AB 108.2
H9AA C9A H9AB 107.4
N5A C10A C11A 110.09(15)
N5A C10A H10A 109.6
C11A C10A H10A 109.6
N5A C10A H10B 109.6
C11A C10A H10B 109.6
H10A C10A H10B 108.2
O1A C11A C10A 110.79(15)
O1A C11A H11A 109.5
C10A C11A H11A 109.5
O1A C11A H11B 109.5
C10A C11A H11B 109.5
H11A C11A H11B 108.1
O1A C12A C13A 110.22(16)
O1A C12A H12A 109.6
C13A C12A H12A 109.6
O1A C12A H12B 109.6
C13A C12A H12B 109.6
H12A C12A H12B 108.1
N5A C13A C12A 109.19(15)
N5A C13A H13A 109.8
C12A C13A H13A 109.8
N5A C13A H13B 109.8
C12A C13A H13B 109.8
H13A C13A H13B 108.3
N4A C14A N2A 110.74(15)
N4A C14A C15A 126.11(15)
N2A C14A C15A 123.15(15)
C14A C15A C16A 111.78(14)
C14A C15A C26A 110.46(15)
C16A C15A C26A 111.11(14)
C14A C15A H15A 107.8
C16A C15A H15A 107.8
C26A C15A H15A 107.8
C17A C16A C21A 118.32(16)
C17A C16A C15A 120.15(16)
C21A C16A C15A 121.51(16)
C18A C17A C16A 120.44(17)
C18A C17A H17A 119.8
C16A C17A H17A 119.8
C19A C18A C17A 121.61(17)
C19A C18A H18A 119.2
C17A C18A H18A 119.2
C18A C19A C20A 117.92(17)
C18A C19A C22A 120.89(17)
C20A C19A C22A 121.20(17)
C21A C20A C19A 120.80(16)
C21A C20A H20A 119.6
C19A C20A H20A 119.6
C20A C21A C16A 120.90(16)
C20A C21A H21A 119.5
C16A C21A H21A 119.5
C19A C22A C23A 114.42(17)
C19A C22A H22A 108.7
C23A C22A H22A 108.7
C19A C22A H22B 108.7
C23A C22A H22B 108.7
H22A C22A H22B 107.6
C25A C23A C22A 112.0(2)
C25A C23A C24A 111.9(2)
C22A C23A C24A 109.77(19)
C25A C23A H23A 107.7
C22A C23A H23A 107.7
C24A C23A H23A 107.7
C23A C24A H24A 109.5
C23A C24A H24B 109.5
H24A C24A H24B 109.5
C23A C24A H24C 109.5
H24A C24A H24C 109.5
H24B C24A H24C 109.5
C23A C25A H25A 109.5
C23A C25A H25B 109.5
H25A C25A H25B 109.5
C23A C25A H25C 109.5
H25A C25A H25C 109.5
H25B C25A H25C 109.5
C15A C26A H26A 109.5
C15A C26A H26B 109.5
H26A C26A H26B 109.5
C15A C26A H26C 109.5
H26A C26A H26C 109.5
H26B C26A H26C 109.5
C12B O1B C11B 109.53(16)
C7B N1B N2B 116.17(13)
C14B N2B C8B 108.67(13)
C14B N2B N1B 119.85(13)
C8B N2B N1B 131.46(13)
C8B N3B N4B 113.52(13)
C8B N3B C9B 125.58(14)
N4B N3B C9B 120.31(13)
C14B N4B N3B 104.42(13)
C9B N5B C13B 113.07(14)
C9B N5B C10B 113.21(14)
C13B N5B C10B 110.14(15)
C2B C1B C6B 120.78(16)
C2B C1B H1BA 119.6
C6B C1B H1BA 119.6
C3B C2B C1B 118.68(16)
C3B C2B H2BA 120.7
C1B C2B H2BA 120.7
C2B C3B C4B 121.87(16)
C2B C3B Br1B 118.95(13)
C4B C3B Br1B 119.18(13)
C5B C4B C3B 118.93(15)
C5B C4B H4BA 120.5
C3B C4B H4BA 120.5
C4B C5B C6B 120.32(15)
C4B C5B H5BA 119.8
C6B C5B H5BA 119.8
C1B C6B C5B 119.38(15)
C1B C6B C7B 118.38(15)
C5B C6B C7B 122.24(15)
N1B C7B C6B 120.00(15)
N1B C7B H7BA 120.0
C6B C7B H7BA 120.0
N3B C8B N2B 102.52(13)
N3B C8B S1B 127.83(12)
N2B C8B S1B 129.48(12)
N5B C9B N3B 114.70(13)
N5B C9B H9BA 108.6
N3B C9B H9BA 108.6
N5B C9B H9BB 108.6
N3B C9B H9BB 108.6
H9BA C9B H9BB 107.6
N5B C10B C11B 109.00(17)
N5B C10B H10C 109.9
C11B C10B H10C 109.9
N5B C10B H10D 109.9
C11B C10B H10D 109.9
H10C C10B H10D 108.3
O1B C11B C10B 111.30(17)
O1B C11B H11C 109.4
C10B C11B H11C 109.4
O1B C11B H11D 109.4
C10B C11B H11D 109.4
H11C C11B H11D 108.0
O1B C12B C13B 111.70(17)
O1B C12B H12C 109.3
C13B C12B H12C 109.3
O1B C12B H12D 109.3
C13B C12B H12D 109.3
H12C C12B H12D 107.9
N5B C13B C12B 110.45(15)
N5B C13B H13C 109.6
C12B C13B H13C 109.6
N5B C13B H13D 109.6
C12B C13B H13D 109.6
H13C C13B H13D 108.1
N4B C14B N2B 110.69(14)
N4B C14B C15B 126.33(14)
N2B C14B C15B 122.97(14)
C14B C15B C16B 111.17(13)
C14B C15B C26B 110.32(14)
C16B C15B C26B 111.12(13)
C14B C15B H15B 108.0
C16B C15B H15B 108.0
C26B C15B H15B 108.0
C21B C16B C17B 118.16(16)
C21B C16B C15B 120.75(15)
C17B C16B C15B 121.05(14)
C18B C17B C16B 120.85(16)
C18B C17B H17B 119.6
C16B C17B H17B 119.6
C17B C18B C19B 121.25(16)
C17B C18B H18B 119.4
C19B C18B H18B 119.4
C18B C19B C20B 117.74(16)
C18B C19B C22B 121.30(16)
C20B C19B C22B 120.97(15)
C21B C20B C19B 121.21(16)
C21B C20B H20B 119.4
C19B C20B H20B 119.4
C20B C21B C16B 120.78(16)
C20B C21B H21B 119.6
C16B C21B H21B 119.6
C19B C22B C23B 114.05(13)
C19B C22B H22C 108.7
C23B C22B H22C 108.7
C19B C22B H22D 108.7
C23B C22B H22D 108.7
H22C C22B H22D 107.6
C24B C23B C25B 111.57(14)
C24B C23B C22B 110.81(14)
C25B C23B C22B 109.58(14)
C24B C23B H23B 108.3
C25B C23B H23B 108.3
C22B C23B H23B 108.3
C23B C24B H24D 109.5
C23B C24B H24E 109.5
H24D C24B H24E 109.5
C23B C24B H24F 109.5
H24D C24B H24F 109.5
H24E C24B H24F 109.5
C23B C25B H25D 109.5
C23B C25B H25E 109.5
H25D C25B H25E 109.5
C23B C25B H25F 109.5
H25D C25B H25F 109.5
H25E C25B H25F 109.5
C15B C26B H26D 109.5
C15B C26B H26E 109.5
H26D C26B H26E 109.5
C15B C26B H26F 109.5
H26D C26B H26F 109.5
H26E C26B H26F 109.5

loop_
_geom_bond_atom_site_label_1
_geom_bond_atom_site_label_2
_geom_bond_distance
Br1A C3A 1.8975(18)
S1A C8A 1.6707(17)
O1A C12A 1.425(3)
O1A C11A 1.429(2)
N1A C7A 1.275(2)
N1A N2A 1.389(2)
N2A C14A 1.387(2)
N2A C8A 1.392(2)
N3A C8A 1.351(2)
N3A N4A 1.3850(19)
N3A C9A 1.470(2)
N4A C14A 1.295(2)
N5A C9A 1.436(2)
N5A C13A 1.462(2)
N5A C10A 1.470(2)
C1A C2A 1.378(3)
C1A C6A 1.399(2)
C1A H1AA 0.93
C2A C3A 1.390(3)
C2A H2AA 0.93
C3A C4A 1.382(2)
C4A C5A 1.386(3)
C4A H4AA 0.93
C5A C6A 1.393(2)
C5A H5AA 0.93
C6A C7A 1.466(2)
C7A H7AA 0.93
C9A H9AA 0.97
C9A H9AB 0.97
C10A C11A 1.507(3)
C10A H10A 0.97
C10A H10B 0.97
C11A H11A 0.97
C11A H11B 0.97
C12A C13A 1.512(3)
C12A H12A 0.97
C12A H12B 0.97
C13A H13A 0.97
C13A H13B 0.97
C14A C15A 1.495(2)
C15A C16A 1.523(2)
C15A C26A 1.531(2)
C15A H15A 0.98
C16A C17A 1.391(2)
C16A C21A 1.394(2)
C17A C18A 1.390(3)
C17A H17A 0.93
C18A C19A 1.385(3)
C18A H18A 0.93
C19A C20A 1.396(3)
C19A C22A 1.509(3)
C20A C21A 1.390(3)
C20A H20A 0.93
C21A H21A 0.93
C22A C23A 1.525(3)
C22A H22A 0.97
C22A H22B 0.97
C23A C25A 1.503(4)
C23A C24A 1.532(3)
C23A H23A 0.98
C24A H24A 0.96
C24A H24B 0.96
C24A H24C 0.96
C25A H25A 0.96
C25A H25B 0.96
C25A H25C 0.96
C26A H26A 0.96
C26A H26B 0.96
C26A H26C 0.96
Br1B C3B 1.9007(17)
S1B C8B 1.6740(16)
O1B C12B 1.420(3)
O1B C11B 1.423(3)
N1B C7B 1.278(2)
N1B N2B 1.3946(18)
N2B C14B 1.382(2)
N2B C8B 1.386(2)
N3B C8B 1.351(2)
N3B N4B 1.3853(18)
N3B C9B 1.468(2)
N4B C14B 1.300(2)
N5B C9B 1.444(2)
N5B C13B 1.462(2)
N5B C10B 1.466(2)
C1B C2B 1.383(2)
C1B C6B 1.394(2)
C1B H1BA 0.93
C2B C3B 1.381(2)
C2B H2BA 0.93
C3B C4B 1.389(2)
C4B C5B 1.382(2)
C4B H4BA 0.93
C5B C6B 1.397(2)
C5B H5BA 0.93
C6B C7B 1.462(2)
C7B H7BA 0.93
C9B H9BA 0.97
C9B H9BB 0.97
C10B C11B 1.509(3)
C10B H10C 0.97
C10B H10D 0.97
C11B H11C 0.97
C11B H11D 0.97
C12B C13B 1.512(3)
C12B H12C 0.97
C12B H12D 0.97
C13B H13C 0.97
C13B H13D 0.97
C14B C15B 1.496(2)
C15B C16B 1.514(2)
C15B C26B 1.533(2)
C15B H15B 0.98
C16B C21B 1.391(2)
C16B C17B 1.392(2)
C17B C18B 1.388(2)
C17B H17B 0.93
C18B C19B 1.390(2)
C18B H18B 0.93
C19B C20B 1.394(2)
C19B C22B 1.506(2)
C20B C21B 1.388(3)
C20B H20B 0.93
C21B H21B 0.93
C22B C23B 1.538(2)
C22B H22C 0.97
C22B H22D 0.97
C23B C24B 1.522(2)
C23B C25B 1.528(2)
C23B H23B 0.98
C24B H24D 0.96
C24B H24E 0.96
C24B H24F 0.96
C25B H25D 0.96
C25B H25E 0.96
C25B H25F 0.96
C26B H26D 0.96
C26B H26E 0.96
C26B H26F 0.96

loop_
_geom_hbond_atom_site_label_D
_geom_hbond_atom_site_label_H
_geom_hbond_atom_site_label_A
_geom_hbond_site_symmetry_A
_geom_hbond_distance_DH
_geom_hbond_distance_HA
_geom_hbond_distance_DA
_geom_hbond_angle_DHA
C7A H7AA S1A . 0.93 2.46 3.195(2) 137
C9A H9AB S1A . 0.97 2.86 3.252(2) 105
C4B H4BA N5A 1_556 0.93 2.56 3.384(2) 147
C10A H10A Br1A 2_755 0.97 2.86 3.770(2) 158
C7B H7BA S1B . 0.93 2.56 3.190(2) 125
C9B H9BB S1B . 0.97 2.85 3.254(2) 106
C15A H15A O1A 1_655 0.98 2.29 3.244(2) 165
C4A H4AA Cg1 2_755 0.93 2.53 3.401(2) 156
